data_7155686
loop_
_publ_author_name
'Zhou, Shi-Wen'
'Zheng, Qingfei'
'Huang, Xiuyong'
'Wang, Yong'
'Luo, Sifan'
'Jiang, Ren-Wang'
'Wang, Lei'
'Ye, Wen-Cai'
'Tian, Hai-Yan'

_publ_section_title
;
 Isolation and identification of L/D-lactate-conjugated bufadienolides
 from toad eggs revealing lactate racemization in amphibians
;
_journal_name_full 'Org. Biomol. Chem.'
_journal_paper_doi 10.1039/C7OB01055A
_journal_year 2017
_chemical_formula_sum 'C27 H36 O8'
_chemical_formula_weight 488.56
_space_group_crystal_system monoclinic
_space_group_IT_number 4
_space_group_name_Hall 'P 2yb'
_space_group_name_H-M_alt 'P 1 21 1'
_symmetry_space_group_name_Hall 'P 2yb'
_symmetry_space_group_name_H-M 'P 1 21 1'
_atom_sites_solution_hydrogens geom
_audit_creation_method SHELXL-2014/7
_audit_update_record
;
2017-04-27 deposited with the CCDC.
2017-06-14 downloaded from the CCDC.
;
_cell_angle_alpha 90
_cell_angle_beta 91.2643(9)
_cell_angle_gamma 90
_cell_formula_units_Z 2
_cell_length_a 6.26417(6)
_cell_length_b 18.04765(14)
_cell_length_c 10.53779(10)
_cell_measurement_reflns_used 7920
_cell_measurement_temperature 293(2)
_cell_measurement_theta_max 73.4900
_cell_measurement_theta_min 4.8470
_cell_volume 1191.045(19)
_computing_cell_refinement 'CrysAlisPro 1.171.38.43f (Rigaku OD, 2015)'
_computing_data_collection 'CrysAlisPro 1.171.38.43f (Rigaku OD, 2015)'
_computing_data_reduction 'CrysAlisPro 1.171.38.43f (Rigaku OD, 2015)'
_computing_structure_refinement 'SHELXL-2014/7 (Sheldrick, 2014)'
_diffrn_ambient_temperature 293(2)
_diffrn_detector_area_resol_mean 5.2684
_diffrn_measured_fraction_theta_full 0.998
_diffrn_measured_fraction_theta_max 0.982
_diffrn_measurement_device_type 'SuperNova, Dual, Cu at zero, AtlasS2'
_diffrn_measurement_method '\w scans'
_diffrn_radiation_type CuK\a
_diffrn_radiation_wavelength 1.54184
_diffrn_reflns_av_R_equivalents 0.0191
_diffrn_reflns_av_unetI/netI 0.0233
_diffrn_reflns_Laue_measured_fraction_full 0.998
_diffrn_reflns_Laue_measured_fraction_max 0.982
_diffrn_reflns_limit_h_max 5
_diffrn_reflns_limit_h_min -7
_diffrn_reflns_limit_k_max 22
_diffrn_reflns_limit_k_min -22
_diffrn_reflns_limit_l_max 12
_diffrn_reflns_limit_l_min -12
_diffrn_reflns_number 10324
_diffrn_reflns_point_group_measured_fraction_full 0.978
_diffrn_reflns_point_group_measured_fraction_max 0.944
_diffrn_reflns_theta_full 67.684
_diffrn_reflns_theta_max 73.630
_diffrn_reflns_theta_min 4.196
_exptl_absorpt_coefficient_mu 0.820
_exptl_absorpt_correction_T_max 1.00000
_exptl_absorpt_correction_T_min 0.91008
_exptl_absorpt_correction_type multi-scan
_exptl_crystal_colour colorless
_exptl_crystal_density_diffrn 1.362
_exptl_crystal_description blocks
_exptl_crystal_F_000 524
_exptl_crystal_size_max 0.41
_exptl_crystal_size_mid 0.32
_exptl_crystal_size_min 0.20
_refine_diff_density_max 0.198
_refine_diff_density_min -0.141
_refine_diff_density_rms 0.030
_refine_ls_abs_structure_details
;
 Flack x determined using 2014 quotients [(I+)-(I-)]/[(I+)+(I-)]
 (Parsons, Flack and Wagner, Acta Cryst. B69 (2013) 249-259).
;
_refine_ls_abs_structure_Flack 0.01(5)
_refine_ls_extinction_coef 0.0015(4)
_refine_ls_extinction_expression Fc^*^=kFc[1+0.001xFc^2^\l^3^/sin(2\q)]^-1/4^
_refine_ls_extinction_method 'SHELXL-2014/7 (Sheldrick 2014'
_refine_ls_goodness_of_fit_ref 1.028
_refine_ls_hydrogen_treatment constr
_refine_ls_matrix_type full
_refine_ls_number_parameters 323
_refine_ls_number_reflns 4548
_refine_ls_number_restraints 1
_refine_ls_restrained_S_all 1.028
_refine_ls_R_factor_all 0.0260
_refine_ls_R_factor_gt 0.0255
_refine_ls_shift/su_max 0.000
_refine_ls_shift/su_mean 0.000
_refine_ls_structure_factor_coef Fsqd
_refine_ls_weighting_details 'w=1/[\s^2^(Fo^2^)+(0.0346P)^2^+0.1883P] where P=(Fo^2^+2Fc^2^)/3'
_refine_ls_weighting_scheme calc
_refine_ls_wR_factor_gt 0.0647
_refine_ls_wR_factor_ref 0.0652
_reflns_Friedel_coverage 0.861
_reflns_Friedel_fraction_full 0.956
_reflns_Friedel_fraction_max 0.903
_reflns_number_gt 4480
_reflns_number_total 4548
_reflns_threshold_expression 'I > 2\s(I)'
_cod_data_source_file c7ob01055a2.cif
_cod_data_source_block compd1
_cod_original_cell_volume 1191.043(19)
_cod_database_code 7155686
_shelx_shelxl_version_number 2014/7
_shelx_space_group_comment
;
The symmetry employed for this shelxl refinement is uniquely defined
by the following loop, which should always be used as a source of
symmetry information in preference to the above space-group names.
They are only intended as comments.
;

loop_
_space_group_symop_operation_xyz
'x, y, z'
'-x, y+1/2, -z'

loop_
_atom_site_label
_atom_site_type_symbol
_atom_site_fract_x
_atom_site_fract_y
_atom_site_fract_z
_atom_site_U_iso_or_equiv
_atom_site_adp_type
_atom_site_occupancy
_atom_site_site_symmetry_order
_atom_site_calc_flag
_atom_site_refinement_flags_posn
_atom_site_refinement_flags_adp
O1 O 0.6248(2) 0.63147(9) -0.06430(13) 0.0292(3) Uani 1 1 d . .
O2 O 0.8593(2) 0.62670(7) 0.47062(12) 0.0194(3) Uani 1 1 d . .
H2 H 0.9777 0.6220 0.5044 0.029 Uiso 1 1 calc R U
O3 O 1.0712(2) 0.51720(7) 0.57067(12) 0.0197(3) Uani 1 1 d . .
O4 O 0.5016(2) 0.34768(7) 0.52116(12) 0.0198(3) Uani 1 1 d . .
H4 H 0.4842 0.3125 0.4727 0.030 Uiso 1 1 calc R U
O5 O 1.1196(3) 0.33760(9) 0.96381(14) 0.0349(4) Uani 1 1 d . .
O6 O 0.9711(4) 0.28319(11) 1.12788(15) 0.0496(5) Uani 1 1 d . .
O7 O 0.8233(2) 0.61663(7) -0.23843(12) 0.0226(3) Uani 1 1 d . .
O8 O 0.5974(2) 0.72163(7) -0.36684(12) 0.0235(3) Uani 1 1 d . .
H8 H 0.6917 0.6934 -0.3899 0.035 Uiso 1 1 calc R U
C1 C 0.6842(3) 0.64379(10) 0.21279(18) 0.0222(4) Uani 1 1 d . .
H1A H 0.5919 0.6796 0.1703 0.027 Uiso 1 1 calc R U
H1B H 0.7548 0.6688 0.2836 0.027 Uiso 1 1 calc R U
C2 C 0.8530(3) 0.61832(13) 0.12041(19) 0.0286(4) Uani 1 1 d . .
H2A H 0.9308 0.6611 0.0904 0.034 Uiso 1 1 calc R U
H2B H 0.9538 0.5860 0.1645 0.034 Uiso 1 1 calc R U
C3 C 0.7557(3) 0.57755(12) 0.00815(19) 0.0278(4) Uani 1 1 d . .
H3 H 0.8686 0.5579 -0.0452 0.033 Uiso 1 1 calc R U
C4 C 0.6126(3) 0.51521(11) 0.05125(17) 0.0254(4) Uani 1 1 d . .
H4A H 0.7009 0.4764 0.0885 0.030 Uiso 1 1 calc R U
H4B H 0.5388 0.4945 -0.0224 0.030 Uiso 1 1 calc R U
C5 C 0.4456(3) 0.53906(10) 0.14849(17) 0.0193(4) Uani 1 1 d . .
H5 H 0.3488 0.5740 0.1052 0.023 Uiso 1 1 calc R U
C6 C 0.3111(3) 0.47225(10) 0.18741(19) 0.0234(4) Uani 1 1 d . .
H6A H 0.1904 0.4893 0.2356 0.028 Uiso 1 1 calc R U
H6B H 0.2559 0.4475 0.1118 0.028 Uiso 1 1 calc R U
C7 C 0.4412(3) 0.41733(10) 0.26727(18) 0.0216(4) Uani 1 1 d . .
H7A H 0.5548 0.3970 0.2168 0.026 Uiso 1 1 calc R U
H7B H 0.3501 0.3767 0.2927 0.026 Uiso 1 1 calc R U
C8 C 0.5378(3) 0.45491(9) 0.38596(16) 0.0163(3) Uani 1 1 d . .
H8A H 0.4172 0.4727 0.4352 0.020 Uiso 1 1 calc R U
C9 C 0.6715(3) 0.52449(9) 0.35222(16) 0.0154(3) Uani 1 1 d . .
H9 H 0.7985 0.5083 0.3072 0.019 Uiso 1 1 calc R U
C10 C 0.5445(3) 0.58032(10) 0.26524(17) 0.0171(3) Uani 1 1 d . .
C11 C 0.7445(3) 0.55937(9) 0.48069(16) 0.0163(3) Uani 1 1 d . .
H11 H 0.6178 0.5685 0.5313 0.020 Uiso 1 1 calc R U
C12 C 0.8840(3) 0.50278(9) 0.54991(16) 0.0159(3) Uani 1 1 d . .
C13 C 0.7780(3) 0.43055(9) 0.58836(16) 0.0158(3) Uani 1 1 d . .
C14 C 0.6567(3) 0.39732(9) 0.47039(17) 0.0164(3) Uani 1 1 d . .
C15 C 0.8319(3) 0.35219(10) 0.40711(17) 0.0192(4) Uani 1 1 d . .
H15A H 0.9323 0.3842 0.3648 0.023 Uiso 1 1 calc R U
H15B H 0.7717 0.3174 0.3460 0.023 Uiso 1 1 calc R U
C16 C 0.9393(3) 0.31174(10) 0.51926(18) 0.0209(4) Uani 1 1 d . .
H16A H 1.0796 0.2938 0.4972 0.025 Uiso 1 1 calc R U
H16B H 0.8532 0.2702 0.5464 0.025 Uiso 1 1 calc R U
C17 C 0.9554(3) 0.37158(10) 0.62371(17) 0.0184(4) Uani 1 1 d . .
H17 H 1.0934 0.3963 0.6139 0.022 Uiso 1 1 calc R U
C18 C 0.6261(3) 0.45009(10) 0.69629(17) 0.0196(4) Uani 1 1 d . .
H18A H 0.7061 0.4722 0.7652 0.029 Uiso 1 1 calc R U
H18B H 0.5577 0.4058 0.7255 0.029 Uiso 1 1 calc R U
H18C H 0.5199 0.4844 0.6655 0.029 Uiso 1 1 calc R U
C19 C 0.3662(3) 0.61722(11) 0.34017(18) 0.0223(4) Uani 1 1 d . .
H19A H 0.4278 0.6510 0.4011 0.033 Uiso 1 1 calc R U
H19B H 0.2864 0.5799 0.3835 0.033 Uiso 1 1 calc R U
H19C H 0.2728 0.6438 0.2828 0.033 Uiso 1 1 calc R U
C20 C 0.9517(3) 0.34302(10) 0.75778(17) 0.0201(4) Uani 1 1 d . .
C21 C 1.1103(3) 0.35980(11) 0.83971(19) 0.0277(4) Uani 1 1 d . .
H21 H 1.2221 0.3885 0.8103 0.033 Uiso 1 1 calc R U
C22 C 0.7813(3) 0.29847(10) 0.80685(18) 0.0227(4) Uani 1 1 d . .
H22 H 0.6698 0.2835 0.7530 0.027 Uiso 1 1 calc R U
C23 C 0.7817(4) 0.27819(11) 0.9301(2) 0.0282(4) Uani 1 1 d . .
H23 H 0.6680 0.2506 0.9601 0.034 Uiso 1 1 calc R U
C24 C 0.9537(4) 0.29815(12) 1.01659(19) 0.0318(5) Uani 1 1 d . .
C1' C 0.6768(3) 0.64489(10) -0.18462(17) 0.0184(4) Uani 1 1 d . .
C2' C 0.5183(3) 0.69710(10) -0.24854(17) 0.0197(4) Uani 1 1 d . .
H2' H 0.4978 0.7402 -0.1936 0.024 Uiso 1 1 calc R U
C3' C 0.3057(3) 0.65730(11) -0.2668(2) 0.0261(4) Uani 1 1 d . .
H3'1 H 0.2058 0.6895 -0.3098 0.039 Uiso 1 1 calc R U
H3'2 H 0.2513 0.6439 -0.1855 0.039 Uiso 1 1 calc R U
H3'3 H 0.3259 0.6134 -0.3166 0.039 Uiso 1 1 calc R U

loop_
_atom_site_aniso_label
_atom_site_aniso_U_11
_atom_site_aniso_U_22
_atom_site_aniso_U_33
_atom_site_aniso_U_23
_atom_site_aniso_U_13
_atom_site_aniso_U_12
O1 0.0264(7) 0.0436(8) 0.0178(6) 0.0103(6) 0.0052(5) 0.0140(6)
O2 0.0227(6) 0.0151(6) 0.0204(6) 0.0013(5) -0.0020(5) -0.0043(5)
O3 0.0187(6) 0.0187(6) 0.0218(6) 0.0003(5) 0.0004(5) -0.0020(5)
O4 0.0220(6) 0.0155(5) 0.0220(6) -0.0008(5) 0.0058(5) -0.0052(5)
O5 0.0435(9) 0.0380(8) 0.0230(7) 0.0026(6) -0.0075(6) -0.0087(7)
O6 0.0804(14) 0.0482(10) 0.0199(8) 0.0046(7) -0.0041(8) -0.0154(9)
O7 0.0216(6) 0.0263(6) 0.0199(6) 0.0012(5) 0.0032(5) 0.0033(5)
O8 0.0288(7) 0.0228(6) 0.0192(6) 0.0038(5) 0.0061(5) 0.0076(5)
C1 0.0242(9) 0.0217(8) 0.0206(9) 0.0073(7) -0.0032(7) -0.0044(7)
C2 0.0186(9) 0.0381(11) 0.0289(10) 0.0181(9) -0.0004(8) -0.0026(8)
C3 0.0233(10) 0.0394(11) 0.0209(9) 0.0119(8) 0.0043(8) 0.0123(8)
C4 0.0282(10) 0.0317(10) 0.0163(9) -0.0013(7) 0.0002(7) 0.0063(8)
C5 0.0186(9) 0.0214(8) 0.0179(8) 0.0012(7) -0.0021(7) 0.0004(7)
C6 0.0230(10) 0.0235(9) 0.0234(9) -0.0011(7) -0.0049(8) -0.0026(7)
C7 0.0234(9) 0.0180(8) 0.0233(9) -0.0011(7) -0.0025(8) -0.0023(7)
C8 0.0162(8) 0.0156(8) 0.0173(8) -0.0007(6) 0.0028(6) -0.0024(6)
C9 0.0157(8) 0.0146(7) 0.0161(8) 0.0000(6) 0.0018(6) 0.0000(6)
C10 0.0167(8) 0.0177(8) 0.0169(8) 0.0020(6) 0.0006(7) -0.0009(6)
C11 0.0194(9) 0.0131(7) 0.0165(8) 0.0004(6) 0.0022(7) -0.0019(6)
C12 0.0199(9) 0.0161(8) 0.0119(7) -0.0020(6) 0.0033(6) 0.0007(6)
C13 0.0166(8) 0.0152(8) 0.0156(8) 0.0005(6) 0.0027(6) 0.0002(7)
C14 0.0174(8) 0.0138(7) 0.0181(8) -0.0002(6) 0.0038(7) -0.0027(6)
C15 0.0217(9) 0.0167(8) 0.0193(8) -0.0005(7) 0.0055(7) -0.0007(7)
C16 0.0219(9) 0.0176(8) 0.0233(9) 0.0022(7) 0.0049(7) 0.0032(7)
C17 0.0167(8) 0.0166(7) 0.0221(9) 0.0034(6) 0.0027(7) 0.0004(6)
C18 0.0228(9) 0.0191(8) 0.0170(8) 0.0004(6) 0.0051(7) 0.0018(7)
C19 0.0239(9) 0.0214(8) 0.0215(9) 0.0023(7) 0.0011(7) 0.0059(7)
C20 0.0226(9) 0.0159(8) 0.0216(9) 0.0008(7) 0.0013(7) 0.0018(7)
C21 0.0303(10) 0.0285(10) 0.0244(9) 0.0034(8) 0.0000(8) -0.0045(8)
C22 0.0270(10) 0.0169(8) 0.0242(9) 0.0014(7) 0.0003(7) -0.0014(7)
C23 0.0381(12) 0.0206(9) 0.0261(10) 0.0022(7) 0.0050(9) -0.0045(8)
C24 0.0503(13) 0.0243(9) 0.0209(10) 0.0020(8) 0.0010(9) -0.0042(9)
C1' 0.0192(9) 0.0192(8) 0.0168(8) 0.0005(6) 0.0006(7) -0.0025(7)
C2' 0.0226(9) 0.0198(8) 0.0168(8) 0.0001(6) 0.0025(7) 0.0005(7)
C3' 0.0237(10) 0.0237(9) 0.0306(10) 0.0023(7) -0.0034(8) 0.0002(8)

loop_
_atom_type_symbol
_atom_type_description
_atom_type_scat_dispersion_real
_atom_type_scat_dispersion_imag
_atom_type_scat_source
C C 0.0181 0.0091 'International Tables Vol C Tables 4.2.6.8 and 6.1.1.4'
H H 0.0000 0.0000 'International Tables Vol C Tables 4.2.6.8 and 6.1.1.4'
O O 0.0492 0.0322 'International Tables Vol C Tables 4.2.6.8 and 6.1.1.4'

loop_
_geom_angle_atom_site_label_1
_geom_angle_atom_site_label_2
_geom_angle_atom_site_label_3
_geom_angle
C1' O1 C3 117.76(15)
C11 O2 H2 109.5
C14 O4 H4 109.5
C21 O5 C24 121.19(16)
C2' O8 H8 109.5
C2 C1 C10 114.19(16)
C2 C1 H1A 108.7
C10 C1 H1A 108.7
C2 C1 H1B 108.7
C10 C1 H1B 108.7
H1A C1 H1B 107.6
C3 C2 C1 111.96(16)
C3 C2 H2A 109.2
C1 C2 H2A 109.2
C3 C2 H2B 109.2
C1 C2 H2B 109.2
H2A C2 H2B 107.9
O1 C3 C2 107.10(17)
O1 C3 C4 108.63(16)
C2 C3 C4 111.00(16)
O1 C3 H3 110.0
C2 C3 H3 110.0
C4 C3 H3 110.0
C3 C4 C5 114.00(17)
C3 C4 H4A 108.8
C5 C4 H4A 108.8
C3 C4 H4B 108.8
C5 C4 H4B 108.8
H4A C4 H4B 107.6
C6 C5 C4 110.09(15)
C6 C5 C10 112.14(14)
C4 C5 C10 113.30(15)
C6 C5 H5 107.0
C4 C5 H5 107.0
C10 C5 H5 107.0
C7 C6 C5 111.64(16)
C7 C6 H6A 109.3
C5 C6 H6A 109.3
C7 C6 H6B 109.3
C5 C6 H6B 109.3
H6A C6 H6B 108.0
C6 C7 C8 111.03(15)
C6 C7 H7A 109.4
C8 C7 H7A 109.4
C6 C7 H7B 109.4
C8 C7 H7B 109.4
H7A C7 H7B 108.0
C7 C8 C14 110.34(14)
C7 C8 C9 112.03(14)
C14 C8 C9 114.76(14)
C7 C8 H8A 106.4
C14 C8 H8A 106.4
C9 C8 H8A 106.4
C11 C9 C8 106.13(13)
C11 C9 C10 112.66(14)
C8 C9 C10 112.58(14)
C11 C9 H9 108.4
C8 C9 H9 108.4
C10 C9 H9 108.4
C19 C10 C1 106.61(15)
C19 C10 C5 109.47(14)
C1 C10 C5 106.84(14)
C19 C10 C9 110.12(14)
C1 C10 C9 113.59(14)
C5 C10 C9 110.06(14)
O2 C11 C12 108.96(14)
O2 C11 C9 115.00(14)
C12 C11 C9 107.53(13)
O2 C11 H11 108.4
C12 C11 H11 108.4
C9 C11 H11 108.4
O3 C12 C11 118.97(15)
O3 C12 C13 124.05(16)
C11 C12 C13 116.98(14)
C12 C13 C18 106.31(13)
C12 C13 C14 108.93(13)
C18 C13 C14 112.23(14)
C12 C13 C17 109.34(14)
C18 C13 C17 115.07(14)
C14 C13 C17 104.87(13)
O4 C14 C15 109.16(13)
O4 C14 C8 108.21(14)
C15 C14 C8 116.56(14)
O4 C14 C13 105.34(13)
C15 C14 C13 102.13(13)
C8 C14 C13 114.76(13)
C14 C15 C16 102.95(14)
C14 C15 H15A 111.2
C16 C15 H15A 111.2
C14 C15 H15B 111.2
C16 C15 H15B 111.2
H15A C15 H15B 109.1
C15 C16 C17 103.74(14)
C15 C16 H16A 111.0
C17 C16 H16A 111.0
C15 C16 H16B 111.0
C17 C16 H16B 111.0
H16A C16 H16B 109.0
C20 C17 C16 115.33(15)
C20 C17 C13 115.30(15)
C16 C17 C13 105.59(14)
C20 C17 H17 106.7
C16 C17 H17 106.7
C13 C17 H17 106.7
C13 C18 H18A 109.5
C13 C18 H18B 109.5
H18A C18 H18B 109.5
C13 C18 H18C 109.5
H18A C18 H18C 109.5
H18B C18 H18C 109.5
C10 C19 H19A 109.5
C10 C19 H19B 109.5
H19A C19 H19B 109.5
C10 C19 H19C 109.5
H19A C19 H19C 109.5
H19B C19 H19C 109.5
C21 C20 C22 116.14(18)
C21 C20 C17 120.15(18)
C22 C20 C17 123.70(16)
C20 C21 O5 124.50(19)
C20 C21 H21 117.8
O5 C21 H21 117.8
C23 C22 C20 120.72(18)
C23 C22 H22 119.6
C20 C22 H22 119.6
C22 C23 C24 121.7(2)
C22 C23 H23 119.1
C24 C23 H23 119.1
O6 C24 O5 116.9(2)
O6 C24 C23 127.5(2)
O5 C24 C23 115.55(17)
O7 C1' O1 125.05(17)
O7 C1' C2' 123.59(16)
O1 C1' C2' 111.26(15)
O8 C2' C1' 110.19(14)
O8 C2' C3' 110.93(15)
C1' C2' C3' 109.00(15)
O8 C2' H2' 108.9
C1' C2' H2' 108.9
C3' C2' H2' 108.9
C2' C3' H3'1 109.5
C2' C3' H3'2 109.5
H3'1 C3' H3'2 109.5
C2' C3' H3'3 109.5
H3'1 C3' H3'3 109.5
H3'2 C3' H3'3 109.5

loop_
_geom_bond_atom_site_label_1
_geom_bond_atom_site_label_2
_geom_bond_distance
O1 C1' 1.338(2)
O1 C3 1.475(2)
O2 C11 1.417(2)
O2 H2 0.8200
O3 C12 1.216(2)
O4 C14 1.434(2)
O4 H4 0.8200
O5 C21 1.368(2)
O5 C24 1.386(3)
O6 C24 1.206(3)
O7 C1' 1.202(2)
O8 C2' 1.422(2)
O8 H8 0.8200
C1 C2 1.524(3)
C1 C10 1.551(2)
C1 H1A 0.9700
C1 H1B 0.9700
C2 C3 1.510(3)
C2 H2A 0.9700
C2 H2B 0.9700
C3 C4 1.515(3)
C3 H3 0.9800
C4 C5 1.541(3)
C4 H4A 0.9700
C4 H4B 0.9700
C5 C6 1.532(3)
C5 C10 1.555(2)
C5 H5 0.9800
C6 C7 1.525(3)
C6 H6A 0.9700
C6 H6B 0.9700
C7 C8 1.535(2)
C7 H7A 0.9700
C7 H7B 0.9700
C8 C14 1.548(2)
C8 C9 1.555(2)
C8 H8A 0.9800
C9 C11 1.553(2)
C9 C10 1.567(2)
C9 H9 0.9800
C10 C19 1.534(2)
C11 C12 1.520(2)
C11 H11 0.9800
C12 C13 1.522(2)
C13 C18 1.540(2)
C13 C14 1.562(2)
C13 C17 1.578(2)
C14 C15 1.532(2)
C15 C16 1.532(2)
C15 H15A 0.9700
C15 H15B 0.9700
C16 C17 1.544(2)
C16 H16A 0.9700
C16 H16B 0.9700
C17 C20 1.505(2)
C17 H17 0.9800
C18 H18A 0.9600
C18 H18B 0.9600
C18 H18C 0.9600
C19 H19A 0.9600
C19 H19B 0.9600
C19 H19C 0.9600
C20 C21 1.337(3)
C20 C22 1.442(3)
C21 H21 0.9300
C22 C23 1.350(3)
C22 H22 0.9300
C23 C24 1.441(3)
C23 H23 0.9300
C1' C2' 1.516(2)
C2' C3' 1.521(3)
C2' H2' 0.9800
C3' H3'1 0.9600
C3' H3'2 0.9600
C3' H3'3 0.9600

loop_
_geom_torsion_atom_site_label_1
_geom_torsion_atom_site_label_2
_geom_torsion_atom_site_label_3
_geom_torsion_atom_site_label_4
_geom_torsion
C10 C1 C2 C3 57.5(2)
C1' O1 C3 C2 119.37(18)
C1' O1 C3 C4 -120.68(18)
C1 C2 C3 O1 65.76(19)
C1 C2 C3 C4 -52.7(2)
O1 C3 C4 C5 -66.3(2)
C2 C3 C4 C5 51.2(2)
C3 C4 C5 C6 -179.26(15)
C3 C4 C5 C10 -52.8(2)
C4 C5 C6 C7 69.65(19)
C10 C5 C6 C7 -57.5(2)
C5 C6 C7 C8 57.1(2)
C6 C7 C8 C14 176.25(15)
C6 C7 C8 C9 -54.6(2)
C7 C8 C9 C11 176.08(14)
C14 C8 C9 C11 -57.08(18)
C7 C8 C9 C10 52.39(19)
C14 C8 C9 C10 179.23(14)
C2 C1 C10 C19 -172.13(15)
C2 C1 C10 C5 -55.15(19)
C2 C1 C10 C9 66.4(2)
C6 C5 C10 C19 -67.59(19)
C4 C5 C10 C19 167.03(15)
C6 C5 C10 C1 177.34(15)
C4 C5 C10 C1 51.95(19)
C6 C5 C10 C9 53.58(19)
C4 C5 C10 C9 -71.80(18)
C11 C9 C10 C19 -50.31(19)
C8 C9 C10 C19 69.67(18)
C11 C9 C10 C1 69.17(19)
C8 C9 C10 C1 -170.84(14)
C11 C9 C10 C5 -171.09(14)
C8 C9 C10 C5 -51.10(18)
C8 C9 C11 O2 -176.40(13)
C10 C9 C11 O2 -52.8(2)
C8 C9 C11 C12 62.05(17)
C10 C9 C11 C12 -174.31(14)
O2 C11 C12 O3 -9.5(2)
C9 C11 C12 O3 115.72(17)
O2 C11 C12 C13 170.84(13)
C9 C11 C12 C13 -63.91(19)
O3 C12 C13 C18 109.83(18)
C11 C12 C13 C18 -70.56(18)
O3 C12 C13 C14 -129.03(17)
C11 C12 C13 C14 50.58(19)
O3 C12 C13 C17 -15.0(2)
C11 C12 C13 C17 164.65(14)
C7 C8 C14 O4 -67.64(17)
C9 C8 C14 O4 164.66(13)
C7 C8 C14 C15 55.8(2)
C9 C8 C14 C15 -71.92(19)
C7 C8 C14 C13 175.07(14)
C9 C8 C14 C13 47.38(19)
C12 C13 C14 O4 -159.06(13)
C18 C13 C14 O4 -41.62(17)
C17 C13 C14 O4 83.98(15)
C12 C13 C14 C15 86.92(15)
C18 C13 C14 C15 -155.64(14)
C17 C13 C14 C15 -30.04(16)
C12 C13 C14 C8 -40.15(19)
C18 C13 C14 C8 77.29(18)
C17 C13 C14 C8 -157.11(14)
O4 C14 C15 C16 -66.32(17)
C8 C14 C15 C16 170.75(14)
C13 C14 C15 C16 44.85(15)
C14 C15 C16 C17 -42.38(17)
C15 C16 C17 C20 151.35(15)
C15 C16 C17 C13 22.82(18)
C12 C13 C17 C20 119.32(16)
C18 C13 C17 C20 -0.2(2)
C14 C13 C17 C20 -124.01(16)
C12 C13 C17 C16 -112.14(15)
C18 C13 C17 C16 128.34(16)
C14 C13 C17 C16 4.53(17)
C16 C17 C20 C21 124.3(2)
C13 C17 C20 C21 -112.2(2)
C16 C17 C20 C22 -57.0(2)
C13 C17 C20 C22 66.5(2)
C22 C20 C21 O5 0.1(3)
C17 C20 C21 O5 178.84(18)
C24 O5 C21 C20 -3.6(3)
C21 C20 C22 C23 2.6(3)
C17 C20 C22 C23 -176.15(18)
C20 C22 C23 C24 -1.8(3)
C21 O5 C24 O6 -177.3(2)
C21 O5 C24 C23 4.2(3)
C22 C23 C24 O6 -180.0(2)
C22 C23 C24 O5 -1.6(3)
C3 O1 C1' O7 -0.4(3)
C3 O1 C1' C2' 175.92(16)
O7 C1' C2' O8 -14.6(2)
O1 C1' C2' O8 168.95(15)
O7 C1' C2' C3' 107.3(2)
O1 C1' C2' C3' -69.10(19)
